data_4023098
loop_
_publ_author_name
'Anne-Marie L. Hogan'
'Donal F. O'Shea'

_publ_section_title
;
 Carbolithiation of o-Amino-(E)-Stilbenes: Diastereoselective
 Electrophile Substitution with Applications to Quinoline Synthesis
;
_journal_name_full 'Journal of Organic Chemistry'
_journal_page_first 9557
_journal_page_last 9571
_journal_paper_doi 10.1021/jo7017679
_journal_volume 72
_journal_year 2007
_chemical_formula_sum 'C22 H27 N O3'
_chemical_formula_weight 353.45
_chemical_name_systematic
; 
 ? 
;
_space_group_IT_number 14
_symmetry_cell_setting monoclinic
_symmetry_space_group_name_Hall '-P 2ybc'
_symmetry_space_group_name_H-M 'P 1 21/c 1'
_atom_sites_solution_hydrogens geom
_atom_sites_solution_primary direct
_atom_sites_solution_secondary difmap
_audit_creation_method SHELXL-97
_cell_angle_alpha 90.00
_cell_angle_beta 94.425(2)
_cell_angle_gamma 90.00
_cell_formula_units_Z 8
_cell_length_a 10.8918(9)
_cell_length_b 15.3765(13)
_cell_length_c 22.5143(18)
_cell_measurement_reflns_used 5126
_cell_measurement_temperature 100(2)
_cell_measurement_theta_max 30.40
_cell_measurement_theta_min 2.51
_cell_volume 3759.4(5)
_computing_cell_refinement 'Bruker SMART'
_computing_data_collection 'Bruker SMART'
_computing_data_reduction 'Bruker SAINT'
_computing_molecular_graphics 'Bruker SHELXTL'
_computing_publication_material 'Bruker SHELXTL'
_computing_structure_refinement 'SHELXL-97 (Sheldrick, 1997)'
_computing_structure_solution 'SHELXS-97 (Sheldrick, 1990)'
_diffrn_ambient_temperature 100(2)
_diffrn_measured_fraction_theta_full 0.999
_diffrn_measured_fraction_theta_max 0.999
_diffrn_measurement_device_type 'CCD area detector'
_diffrn_measurement_method 'phi and omega scans'
_diffrn_radiation_monochromator graphite
_diffrn_radiation_source 'fine-focus sealed tube'
_diffrn_radiation_type MoK\a
_diffrn_radiation_wavelength 0.71073
_diffrn_reflns_av_R_equivalents 0.0289
_diffrn_reflns_av_sigmaI/netI 0.0246
_diffrn_reflns_limit_h_max 12
_diffrn_reflns_limit_h_min -12
_diffrn_reflns_limit_k_max 17
_diffrn_reflns_limit_k_min -17
_diffrn_reflns_limit_l_max 25
_diffrn_reflns_limit_l_min -25
_diffrn_reflns_number 26984
_diffrn_reflns_theta_full 24.00
_diffrn_reflns_theta_max 24.00
_diffrn_reflns_theta_min 1.61
_exptl_absorpt_coefficient_mu 0.082
_exptl_absorpt_correction_T_max 0.9878
_exptl_absorpt_correction_T_min 0.8370
_exptl_absorpt_correction_type multi-scan
_exptl_absorpt_process_details SADABS
_exptl_crystal_colour colourless
_exptl_crystal_density_diffrn 1.249
_exptl_crystal_density_method 'not measured'
_exptl_crystal_description plate
_exptl_crystal_F_000 1520
_exptl_crystal_size_max 0.50
_exptl_crystal_size_mid 0.30
_exptl_crystal_size_min 0.15
_refine_diff_density_max 0.621
_refine_diff_density_min -0.256
_refine_diff_density_rms 0.043
_refine_ls_extinction_method none
_refine_ls_goodness_of_fit_ref 1.028
_refine_ls_hydrogen_treatment constr
_refine_ls_matrix_type full
_refine_ls_number_parameters 479
_refine_ls_number_reflns 5911
_refine_ls_number_restraints 0
_refine_ls_restrained_S_all 1.028
_refine_ls_R_factor_all 0.0519
_refine_ls_R_factor_gt 0.0458
_refine_ls_shift/su_max 0.001
_refine_ls_shift/su_mean 0.000
_refine_ls_structure_factor_coef Fsqd
_refine_ls_weighting_details 'calc w=1/[\s^2^(Fo^2^)+(0.0585P)^2^+2.5969P] where P=(Fo^2^+2Fc^2^)/3'
_refine_ls_weighting_scheme calc
_refine_ls_wR_factor_gt 0.1177
_refine_ls_wR_factor_ref 0.1222
_reflns_number_gt 5196
_reflns_number_total 5911
_reflns_threshold_expression >2sigma(I)
_cod_data_source_file jo7017679-File005.cif
_cod_data_source_block osh67
_cod_depositor_comments
;
The following automatic conversions were performed:
'_symmetry_cell_setting' value 'Monoclinic' changed to 'monoclinic'
according to '/home/saulius/struct/CIF-dictionaries/cif_core.dic'
dictionary named 'cif_core.dic' version 2.4.1 from 2010-06-29.

Automatic conversion script
Id: cif_fix_enum 1527 2010-12-29 10:47:43Z saulius 
;
_cod_original_sg_symbol_H-M 'P 21/c'
_cod_database_code 4023098

loop_
_symmetry_equiv_pos_as_xyz
'x, y, z'
'-x, y+1/2, -z+1/2'
'-x, -y, -z'
'x, -y-1/2, z-1/2'

loop_
_atom_site_label
_atom_site_type_symbol
_atom_site_fract_x
_atom_site_fract_y
_atom_site_fract_z
_atom_site_U_iso_or_equiv
_atom_site_adp_type
_atom_site_occupancy
_atom_site_symmetry_multiplicity
_atom_site_calc_flag
_atom_site_refinement_flags
C1 C 0.11097(17) 0.42734(12) 0.24345(8) 0.0250(4) Uani 1 1 d .
C2 C 0.16003(19) 0.34818(13) 0.22619(9) 0.0301(5) Uani 1 1 d .
H2 H 0.2233 0.3218 0.2514 0.036 Uiso 1 1 calc R
C3 C 0.12009(18) 0.30697(12) 0.17404(8) 0.0281(4) Uani 1 1 d .
H3 H 0.1579 0.2545 0.1626 0.034 Uiso 1 1 calc R
C4 C 0.02477(18) 0.34265(12) 0.13869(8) 0.0257(4) Uani 1 1 d .
H4 H -0.0073 0.3129 0.1039 0.031 Uiso 1 1 calc R
C5 C -0.02465(17) 0.42175(12) 0.15368(8) 0.0241(4) Uani 1 1 d .
H5 H -0.0908 0.4460 0.1291 0.029 Uiso 1 1 calc R
C6 C 0.02156(16) 0.46634(11) 0.20448(8) 0.0198(4) Uani 1 1 d .
N1 N -0.02893(13) 0.54831(9) 0.22029(6) 0.0200(3) Uani 1 1 d .
C7 C -0.08705(15) 0.60695(11) 0.18136(8) 0.0190(4) Uani 1 1 d .
O1 O -0.15429(11) 0.66377(8) 0.19787(5) 0.0235(3) Uani 1 1 d .
O2 O -0.05684(11) 0.59651(8) 0.12554(5) 0.0234(3) Uani 1 1 d .
C8 C -0.11403(17) 0.65072(12) 0.07653(8) 0.0231(4) Uani 1 1 d .
C9 C -0.25220(17) 0.63739(13) 0.07078(8) 0.0284(4) Uani 1 1 d .
H9A H -0.2706 0.5751 0.0727 0.043 Uiso 1 1 calc R
H9B H -0.2864 0.6609 0.0326 0.043 Uiso 1 1 calc R
H9C H -0.2890 0.6676 0.1034 0.043 Uiso 1 1 calc R
C10 C -0.05715(19) 0.61306(15) 0.02287(8) 0.0334(5) Uani 1 1 d .
H10A H 0.0324 0.6209 0.0275 0.050 Uiso 1 1 calc R
H10B H -0.0906 0.6430 -0.0132 0.050 Uiso 1 1 calc R
H10C H -0.0765 0.5509 0.0196 0.050 Uiso 1 1 calc R
C11 C -0.0779(2) 0.74518(13) 0.08580(9) 0.0354(5) Uani 1 1 d .
H11A H -0.1155 0.7680 0.1207 0.053 Uiso 1 1 calc R
H11B H -0.1066 0.7790 0.0505 0.053 Uiso 1 1 calc R
H11C H 0.0119 0.7497 0.0921 0.053 Uiso 1 1 calc R
C12 C -0.01880(16) 0.57379(12) 0.28334(7) 0.0207(4) Uani 1 1 d .
H12 H -0.0378 0.6372 0.2861 0.025 Uiso 1 1 calc R
O3 O -0.10148(11) 0.52721(8) 0.31609(5) 0.0244(3) Uani 1 1 d .
H3A H -0.1714 0.5503 0.3116 0.037 Uiso 1 1 calc R
C13 C 0.11356(17) 0.55866(13) 0.30846(8) 0.0262(4) Uani 1 1 d .
H13 H 0.1677 0.5889 0.2811 0.031 Uiso 1 1 calc R
C14 C 0.13945(16) 0.59971(13) 0.36941(8) 0.0256(4) Uani 1 1 d .
C15 C 0.21601(18) 0.67172(13) 0.37480(9) 0.0298(5) Uani 1 1 d .
H15 H 0.2510 0.6937 0.3405 0.036 Uiso 1 1 calc R
C16 C 0.24239(19) 0.71216(14) 0.42905(9) 0.0348(5) Uani 1 1 d .
H16 H 0.2943 0.7619 0.4316 0.042 Uiso 1 1 calc R
C17 C 0.19356(18) 0.68048(15) 0.47952(9) 0.0358(5) Uani 1 1 d .
H17 H 0.2117 0.7082 0.5169 0.043 Uiso 1 1 calc R
C18 C 0.11826(19) 0.60837(16) 0.47529(9) 0.0372(5) Uani 1 1 d .
H18 H 0.0848 0.5861 0.5099 0.045 Uiso 1 1 calc R
C19 C 0.09112(18) 0.56815(14) 0.42060(9) 0.0322(5) Uani 1 1 d .
H19 H 0.0390 0.5186 0.4181 0.039 Uiso 1 1 calc R
C20 C 0.14441(17) 0.46270(13) 0.30596(8) 0.0266(4) Uani 1 1 d .
H20 H 0.0899 0.4324 0.3331 0.032 Uiso 1 1 calc R
C21 C 0.27857(18) 0.44348(14) 0.32989(9) 0.0315(5) Uani 1 1 d .
H21A H 0.2907 0.4650 0.3714 0.038 Uiso 1 1 calc R
H21B H 0.2907 0.3797 0.3309 0.038 Uiso 1 1 calc R
C22 C 0.37492(19) 0.48321(14) 0.29441(9) 0.0350(5) Uani 1 1 d .
H22A H 0.3618 0.4644 0.2528 0.052 Uiso 1 1 calc R
H22B H 0.4567 0.4645 0.3108 0.052 Uiso 1 1 calc R
H22C H 0.3693 0.5467 0.2964 0.052 Uiso 1 1 calc R
C23 C 0.60049(17) 0.33417(12) 0.23559(8) 0.0246(4) Uani 1 1 d .
C24 C 0.64637(18) 0.41589(12) 0.22164(9) 0.0293(4) Uani 1 1 d .
H24 H 0.7035 0.4436 0.2495 0.035 Uiso 1 1 calc R
C25 C 0.61175(18) 0.45760(13) 0.16898(8) 0.0289(4) Uani 1 1 d .
H25 H 0.6474 0.5119 0.1599 0.035 Uiso 1 1 calc R
C26 C 0.52506(18) 0.41977(12) 0.12962(9) 0.0281(4) Uani 1 1 d .
H26 H 0.4981 0.4490 0.0938 0.034 Uiso 1 1 calc R
C27 C 0.47714(17) 0.33927(12) 0.14207(8) 0.0264(4) Uani 1 1 d .
H27 H 0.4156 0.3143 0.1151 0.032 Uiso 1 1 calc R
C28 C 0.51769(16) 0.29405(11) 0.19363(8) 0.0207(4) Uani 1 1 d .
N2 N 0.46750(13) 0.21071(9) 0.20729(6) 0.0198(3) Uani 1 1 d .
C29 C 0.40421(15) 0.15493(11) 0.16824(8) 0.0193(4) Uani 1 1 d .
O4 O 0.33631(11) 0.09870(8) 0.18478(5) 0.0234(3) Uani 1 1 d .
O5 O 0.42965(11) 0.16733(8) 0.11173(5) 0.0242(3) Uani 1 1 d .
C30 C 0.36751(17) 0.11582(12) 0.06237(8) 0.0244(4) Uani 1 1 d .
C31 C 0.42414(19) 0.15387(14) 0.00872(8) 0.0312(5) Uani 1 1 d .
H31A H 0.4062 0.2163 0.0062 0.047 Uiso 1 1 calc R
H31B H 0.3893 0.1249 -0.0275 0.047 Uiso 1 1 calc R
H31C H 0.5135 0.1450 0.0128 0.047 Uiso 1 1 calc R
C32 C 0.22999(18) 0.13211(14) 0.05874(8) 0.0309(5) Uani 1 1 d .
H32A H 0.1951 0.1066 0.0936 0.046 Uiso 1 1 calc R
H32B H 0.1915 0.1054 0.0224 0.046 Uiso 1 1 calc R
H32C H 0.2144 0.1949 0.0579 0.046 Uiso 1 1 calc R
C33 C 0.3994(2) 0.02040(13) 0.06978(9) 0.0337(5) Uani 1 1 d .
H33A H 0.4890 0.0137 0.0754 0.051 Uiso 1 1 calc R
H33B H 0.3682 -0.0115 0.0341 0.051 Uiso 1 1 calc R
H33C H 0.3616 -0.0028 0.1046 0.051 Uiso 1 1 calc R
C34 C 0.47618(16) 0.18260(12) 0.26984(8) 0.0200(4) Uani 1 1 d .
H34 H 0.4592 0.1187 0.2712 0.024 Uiso 1 1 calc R
O6 O 0.39112(11) 0.22595(8) 0.30279(5) 0.0226(3) Uani 1 1 d .
H6 H 0.3219 0.2019 0.2972 0.034 Uiso 1 1 calc R
C35 C 0.60669(16) 0.19906(12) 0.29694(8) 0.0230(4) Uani 1 1 d .
H35 H 0.6636 0.1715 0.2696 0.028 Uiso 1 1 calc R
C36 C 0.63128(16) 0.15545(12) 0.35698(8) 0.0215(4) Uani 1 1 d .
C37 C 0.57304(16) 0.18078(12) 0.40727(8) 0.0237(4) Uani 1 1 d .
H37 H 0.5155 0.2273 0.4044 0.028 Uiso 1 1 calc R
C38 C 0.59825(17) 0.13886(13) 0.46120(8) 0.0281(4) Uani 1 1 d .
H38 H 0.5569 0.1561 0.4949 0.034 Uiso 1 1 calc R
C39 C 0.68324(18) 0.07214(13) 0.46629(9) 0.0318(5) Uani 1 1 d .
H39 H 0.7009 0.0439 0.5035 0.038 Uiso 1 1 calc R
C40 C 0.74245(18) 0.04655(13) 0.41709(9) 0.0314(5) Uani 1 1 d .
H40 H 0.8010 0.0006 0.4203 0.038 Uiso 1 1 calc R
C41 C 0.71615(17) 0.08807(12) 0.36304(8) 0.0261(4) Uani 1 1 d .
H41 H 0.7571 0.0701 0.3294 0.031 Uiso 1 1 calc R
C42 C 0.63403(17) 0.29565(12) 0.29721(8) 0.0245(4) Uani 1 1 d .
H42 H 0.5786 0.3234 0.3252 0.029 Uiso 1 1 calc R
C43 C 0.76751(18) 0.31519(13) 0.32141(9) 0.0297(4) Uani 1 1 d .
H43A H 0.7780 0.3790 0.3248 0.036 Uiso 1 1 calc R
H43B H 0.7810 0.2904 0.3620 0.036 Uiso 1 1 calc R
C44 C 0.86457(18) 0.27974(14) 0.28362(9) 0.0328(5) Uani 1 1 d .
H44A H 0.8634 0.2160 0.2849 0.049 Uiso 1 1 calc R
H44B H 0.9458 0.3008 0.2990 0.049 Uiso 1 1 calc R
H44C H 0.8476 0.2994 0.2424 0.049 Uiso 1 1 calc R

loop_
_atom_site_aniso_label
_atom_site_aniso_U_11
_atom_site_aniso_U_22
_atom_site_aniso_U_33
_atom_site_aniso_U_23
_atom_site_aniso_U_13
_atom_site_aniso_U_12
C1 0.0261(10) 0.0225(10) 0.0261(10) 0.0008(8) -0.0003(8) 0.0014(8)
C2 0.0325(11) 0.0261(11) 0.0312(11) 0.0023(8) -0.0006(8) 0.0057(9)
C3 0.0366(11) 0.0197(10) 0.0292(10) -0.0016(8) 0.0087(9) 0.0033(8)
C4 0.0321(10) 0.0238(10) 0.0223(9) -0.0044(8) 0.0082(8) -0.0063(8)
C5 0.0235(10) 0.0268(10) 0.0220(9) -0.0007(8) 0.0010(7) -0.0006(8)
C6 0.0204(9) 0.0183(9) 0.0211(9) 0.0017(7) 0.0057(7) -0.0005(7)
N1 0.0212(8) 0.0196(8) 0.0189(8) -0.0017(6) 0.0001(6) 0.0024(6)
C7 0.0151(9) 0.0214(9) 0.0204(9) -0.0015(7) -0.0001(7) -0.0021(7)
O1 0.0208(7) 0.0265(7) 0.0229(7) -0.0031(5) -0.0004(5) 0.0068(5)
O2 0.0245(7) 0.0277(7) 0.0180(6) 0.0017(5) 0.0022(5) 0.0080(5)
C8 0.0240(10) 0.0274(10) 0.0172(9) 0.0029(7) -0.0019(7) 0.0045(8)
C9 0.0260(10) 0.0367(12) 0.0219(10) -0.0019(8) -0.0018(8) 0.0032(8)
C10 0.0310(11) 0.0479(13) 0.0213(10) 0.0040(9) 0.0024(8) 0.0085(9)
C11 0.0427(12) 0.0326(12) 0.0294(11) 0.0069(9) -0.0067(9) -0.0059(9)
C12 0.0208(9) 0.0226(10) 0.0183(9) -0.0020(7) 0.0002(7) 0.0012(7)
O3 0.0203(7) 0.0289(7) 0.0244(7) 0.0007(5) 0.0036(5) 0.0012(5)
C13 0.0198(9) 0.0350(11) 0.0237(10) -0.0038(8) 0.0010(7) 0.0028(8)
C14 0.0180(9) 0.0356(11) 0.0227(10) -0.0037(8) -0.0024(7) 0.0087(8)
C15 0.0292(11) 0.0332(11) 0.0265(10) 0.0002(8) -0.0011(8) 0.0039(9)
C16 0.0335(11) 0.0356(12) 0.0342(12) -0.0065(9) -0.0036(9) 0.0018(9)
C17 0.0281(11) 0.0507(14) 0.0274(11) -0.0140(10) -0.0060(9) 0.0061(10)
C18 0.0303(11) 0.0581(15) 0.0235(10) -0.0033(10) 0.0037(8) 0.0006(10)
C19 0.0233(10) 0.0430(12) 0.0302(11) -0.0060(9) 0.0018(8) -0.0030(9)
C20 0.0244(10) 0.0291(11) 0.0262(10) 0.0036(8) 0.0023(8) -0.0005(8)
C21 0.0303(11) 0.0325(11) 0.0310(11) -0.0060(9) -0.0018(8) 0.0044(9)
C22 0.0301(11) 0.0342(12) 0.0390(12) -0.0007(9) -0.0070(9) 0.0020(9)
C23 0.0251(10) 0.0216(10) 0.0271(10) 0.0011(8) 0.0028(8) 0.0000(8)
C24 0.0322(11) 0.0250(10) 0.0307(11) -0.0016(8) 0.0030(8) -0.0038(8)
C25 0.0370(11) 0.0208(10) 0.0297(11) 0.0044(8) 0.0089(9) -0.0005(8)
C26 0.0320(11) 0.0255(10) 0.0276(10) 0.0089(8) 0.0066(8) 0.0061(8)
C27 0.0250(10) 0.0272(10) 0.0268(10) 0.0038(8) 0.0000(8) 0.0013(8)
C28 0.0203(9) 0.0195(9) 0.0229(9) 0.0013(7) 0.0050(7) 0.0030(7)
N2 0.0201(8) 0.0191(8) 0.0200(8) 0.0030(6) -0.0005(6) -0.0009(6)
C29 0.0158(9) 0.0215(9) 0.0204(9) 0.0031(7) -0.0004(7) 0.0036(7)
O4 0.0210(6) 0.0266(7) 0.0224(7) 0.0024(5) -0.0002(5) -0.0038(5)
O5 0.0250(7) 0.0283(7) 0.0192(6) -0.0001(5) 0.0018(5) -0.0040(5)
C30 0.0274(10) 0.0264(10) 0.0186(9) -0.0017(7) -0.0025(7) -0.0011(8)
C31 0.0349(11) 0.0368(12) 0.0224(10) -0.0011(8) 0.0046(8) -0.0007(9)
C32 0.0294(11) 0.0411(12) 0.0215(10) 0.0015(8) -0.0023(8) -0.0006(9)
C33 0.0425(12) 0.0320(11) 0.0261(10) -0.0028(8) -0.0014(9) 0.0038(9)
C34 0.0203(9) 0.0192(9) 0.0204(9) 0.0024(7) 0.0013(7) 0.0009(7)
O6 0.0163(6) 0.0274(7) 0.0244(7) 0.0014(5) 0.0025(5) 0.0007(5)
C35 0.0184(9) 0.0289(10) 0.0219(9) 0.0029(8) 0.0021(7) -0.0013(8)
C36 0.0167(9) 0.0243(10) 0.0228(9) 0.0016(7) -0.0024(7) -0.0043(7)
C37 0.0193(9) 0.0265(10) 0.0248(10) 0.0017(8) -0.0012(7) -0.0013(8)
C38 0.0262(10) 0.0363(11) 0.0214(10) 0.0008(8) -0.0005(8) -0.0064(9)
C39 0.0312(11) 0.0352(12) 0.0274(11) 0.0111(9) -0.0079(8) -0.0060(9)
C40 0.0282(10) 0.0274(11) 0.0374(12) 0.0045(9) -0.0048(9) 0.0024(8)
C41 0.0223(10) 0.0275(10) 0.0283(10) -0.0009(8) 0.0000(8) -0.0016(8)
C42 0.0241(10) 0.0255(10) 0.0240(10) -0.0012(8) 0.0040(8) 0.0001(8)
C43 0.0297(11) 0.0307(11) 0.0283(10) 0.0057(8) -0.0009(8) -0.0077(9)
C44 0.0263(10) 0.0370(12) 0.0341(11) 0.0043(9) -0.0037(8) -0.0033(9)

loop_
_atom_type_symbol
_atom_type_description
_atom_type_scat_dispersion_real
_atom_type_scat_dispersion_imag
_atom_type_scat_source
C C 0.0033 0.0016 'International Tables Vol C Tables 4.2.6.8 and 6.1.1.4'
H H 0.0000 0.0000 'International Tables Vol C Tables 4.2.6.8 and 6.1.1.4'
N N 0.0061 0.0033 'International Tables Vol C Tables 4.2.6.8 and 6.1.1.4'
O O 0.0106 0.0060 'International Tables Vol C Tables 4.2.6.8 and 6.1.1.4'

loop_
_geom_angle_atom_site_label_1
_geom_angle_atom_site_label_2
_geom_angle_atom_site_label_3
_geom_angle
C6 C1 C2 117.60(17)
C6 C1 C20 122.15(16)
C2 C1 C20 119.86(16)
C3 C2 C1 122.46(18)
C3 C2 H2 118.8
C1 C2 H2 118.8
C4 C3 C2 119.09(18)
C4 C3 H3 120.5
C2 C3 H3 120.5
C3 C4 C5 120.08(17)
C3 C4 H4 120.0
C5 C4 H4 120.0
C4 C5 C6 120.70(17)
C4 C5 H5 119.7
C6 C5 H5 119.7
C5 C6 C1 119.67(16)
C5 C6 N1 121.07(16)
C1 C6 N1 119.02(16)
C7 N1 C6 125.80(14)
C7 N1 C12 115.92(14)
C6 N1 C12 118.29(14)
O1 C7 O2 124.95(16)
O1 C7 N1 122.26(16)
O2 C7 N1 112.73(14)
C7 O2 C8 120.95(13)
O2 C8 C9 110.21(15)
O2 C8 C10 101.81(14)
C9 C8 C10 110.19(15)
O2 C8 C11 110.30(14)
C9 C8 C11 112.80(16)
C10 C8 C11 111.00(17)
C8 C9 H9A 109.5
C8 C9 H9B 109.5
H9A C9 H9B 109.5
C8 C9 H9C 109.5
H9A C9 H9C 109.5
H9B C9 H9C 109.5
C8 C10 H10A 109.5
C8 C10 H10B 109.5
H10A C10 H10B 109.5
C8 C10 H10C 109.5
H10A C10 H10C 109.5
H10B C10 H10C 109.5
C8 C11 H11A 109.5
C8 C11 H11B 109.5
H11A C11 H11B 109.5
C8 C11 H11C 109.5
H11A C11 H11C 109.5
H11B C11 H11C 109.5
O3 C12 N1 111.60(14)
O3 C12 C13 110.72(14)
N1 C12 C13 108.42(14)
O3 C12 H12 108.7
N1 C12 H12 108.7
C13 C12 H12 108.7
C12 O3 H3A 109.5
C20 C13 C14 114.37(16)
C20 C13 C12 109.92(15)
C14 C13 C12 112.11(15)
C20 C13 H13 106.6
C14 C13 H13 106.6
C12 C13 H13 106.6
C15 C14 C19 118.02(17)
C15 C14 C13 118.71(17)
C19 C14 C13 123.27(18)
C16 C15 C14 121.34(19)
C16 C15 H15 119.3
C14 C15 H15 119.3
C17 C16 C15 120.1(2)
C17 C16 H16 119.9
C15 C16 H16 119.9
C18 C17 C16 119.48(19)
C18 C17 H17 120.3
C16 C17 H17 120.3
C17 C18 C19 120.3(2)
C17 C18 H18 119.9
C19 C18 H18 119.9
C18 C19 C14 120.7(2)
C18 C19 H19 119.6
C14 C19 H19 119.6
C13 C20 C1 110.08(15)
C13 C20 C21 112.30(16)
C1 C20 C21 113.89(16)
C13 C20 H20 106.7
C1 C20 H20 106.7
C21 C20 H20 106.7
C22 C21 C20 114.73(17)
C22 C21 H21A 108.6
C20 C21 H21A 108.6
C22 C21 H21B 108.6
C20 C21 H21B 108.6
H21A C21 H21B 107.6
C21 C22 H22A 109.5
C21 C22 H22B 109.5
H22A C22 H22B 109.5
C21 C22 H22C 109.5
H22A C22 H22C 109.5
H22B C22 H22C 109.5
C24 C23 C28 117.91(17)
C24 C23 C42 119.25(17)
C28 C23 C42 122.66(16)
C25 C24 C23 122.31(18)
C25 C24 H24 118.8
C23 C24 H24 118.8
C26 C25 C24 119.21(18)
C26 C25 H25 120.4
C24 C25 H25 120.4
C25 C26 C27 120.04(18)
C25 C26 H26 120.0
C27 C26 H26 120.0
C26 C27 C28 121.03(18)
C26 C27 H27 119.5
C28 C27 H27 119.5
C27 C28 C23 119.25(17)
C27 C28 N2 121.44(16)
C23 C28 N2 119.04(15)
C29 N2 C28 126.88(14)
C29 N2 C34 114.92(14)
C28 N2 C34 118.07(14)
O4 C29 O5 124.70(16)
O4 C29 N2 122.34(16)
O5 C29 N2 112.91(15)
C29 O5 C30 121.36(13)
O5 C30 C33 110.32(14)
O5 C30 C32 110.12(15)
C33 C30 C32 112.56(17)
O5 C30 C31 101.57(14)
C33 C30 C31 110.97(16)
C32 C30 C31 110.77(16)
C30 C31 H31A 109.5
C30 C31 H31B 109.5
H31A C31 H31B 109.5
C30 C31 H31C 109.5
H31A C31 H31C 109.5
H31B C31 H31C 109.5
C30 C32 H32A 109.5
C30 C32 H32B 109.5
H32A C32 H32B 109.5
C30 C32 H32C 109.5
H32A C32 H32C 109.5
H32B C32 H32C 109.5
C30 C33 H33A 109.5
C30 C33 H33B 109.5
H33A C33 H33B 109.5
C30 C33 H33C 109.5
H33A C33 H33C 109.5
H33B C33 H33C 109.5
O6 C34 N2 111.81(14)
O6 C34 C35 110.11(14)
N2 C34 C35 108.90(14)
O6 C34 H34 108.7
N2 C34 H34 108.7
C35 C34 H34 108.7
C34 O6 H6 109.5
C36 C35 C42 114.17(15)
C36 C35 C34 112.27(14)
C42 C35 C34 109.97(15)
C36 C35 H35 106.6
C42 C35 H35 106.6
C34 C35 H35 106.6
C41 C36 C37 118.01(16)
C41 C36 C35 119.26(16)
C37 C36 C35 122.73(16)
C38 C37 C36 120.69(18)
C38 C37 H37 119.7
C36 C37 H37 119.7
C39 C38 C37 120.36(18)
C39 C38 H38 119.8
C37 C38 H38 119.8
C38 C39 C40 119.79(18)
C38 C39 H39 120.1
C40 C39 H39 120.1
C39 C40 C41 119.72(19)
C39 C40 H40 120.1
C41 C40 H40 120.1
C40 C41 C36 121.44(18)
C40 C41 H41 119.3
C36 C41 H41 119.3
C35 C42 C23 110.09(15)
C35 C42 C43 111.85(15)
C23 C42 C43 113.48(15)
C35 C42 H42 107.0
C23 C42 H42 107.0
C43 C42 H42 107.0
C44 C43 C42 114.38(16)
C44 C43 H43A 108.7
C42 C43 H43A 108.7
C44 C43 H43B 108.7
C42 C43 H43B 108.7
H43A C43 H43B 107.6
C43 C44 H44A 109.5
C43 C44 H44B 109.5
H44A C44 H44B 109.5
C43 C44 H44C 109.5
H44A C44 H44C 109.5
H44B C44 H44C 109.5

loop_
_geom_bond_atom_site_label_1
_geom_bond_atom_site_label_2
_geom_bond_distance
C1 C6 1.395(3)
C1 C2 1.396(3)
C1 C20 1.526(3)
C2 C3 1.375(3)
C2 H2 0.9500
C3 C4 1.373(3)
C3 H3 0.9500
C4 C5 1.382(3)
C4 H4 0.9500
C5 C6 1.394(3)
C5 H5 0.9500
C6 N1 1.431(2)
N1 C7 1.377(2)
N1 C12 1.469(2)
C7 O1 1.217(2)
C7 O2 1.333(2)
O2 C8 1.481(2)
C8 C9 1.514(3)
C8 C10 1.515(3)
C8 C11 1.515(3)
C9 H9A 0.9800
C9 H9B 0.9800
C9 H9C 0.9800
C10 H10A 0.9800
C10 H10B 0.9800
C10 H10C 0.9800
C11 H11A 0.9800
C11 H11B 0.9800
C11 H11C 0.9800
C12 O3 1.404(2)
C12 C13 1.525(2)
C12 H12 1.0000
O3 H3A 0.8400
C13 C20 1.515(3)
C13 C14 1.517(3)
C13 H13 1.0000
C14 C15 1.386(3)
C14 C19 1.391(3)
C15 C16 1.381(3)
C15 H15 0.9500
C16 C17 1.380(3)
C16 H16 0.9500
C17 C18 1.378(3)
C17 H17 0.9500
C18 C19 1.389(3)
C18 H18 0.9500
C19 H19 0.9500
C20 C21 1.546(3)
C20 H20 1.0000
C21 C22 1.497(3)
C21 H21A 0.9900
C21 H21B 0.9900
C22 H22A 0.9800
C22 H22B 0.9800
C22 H22C 0.9800
C23 C24 1.397(3)
C23 C28 1.398(3)
C23 C42 1.527(3)
C24 C25 1.375(3)
C24 H24 0.9500
C25 C26 1.373(3)
C25 H25 0.9500
C26 C27 1.380(3)
C26 H26 0.9500
C27 C28 1.395(3)
C27 H27 0.9500
C28 N2 1.436(2)
N2 C29 1.375(2)
N2 C34 1.469(2)
C29 O4 1.215(2)
C29 O5 1.336(2)
O5 C30 1.485(2)
C30 C33 1.514(3)
C30 C32 1.515(3)
C30 C31 1.516(3)
C31 H31A 0.9800
C31 H31B 0.9800
C31 H31C 0.9800
C32 H32A 0.9800
C32 H32B 0.9800
C32 H32C 0.9800
C33 H33A 0.9800
C33 H33B 0.9800
C33 H33C 0.9800
C34 O6 1.400(2)
C34 C35 1.524(2)
C34 H34 1.0000
O6 H6 0.8400
C35 C36 1.514(2)
C35 C42 1.515(3)
C35 H35 1.0000
C36 C41 1.388(3)
C36 C37 1.395(3)
C37 C38 1.383(3)
C37 H37 0.9500
C38 C39 1.381(3)
C38 H38 0.9500
C39 C40 1.381(3)
C39 H39 0.9500
C40 C41 1.384(3)
C40 H40 0.9500
C41 H41 0.9500
C42 C43 1.542(3)
C42 H42 1.0000
C43 C44 1.509(3)
C43 H43A 0.9900
C43 H43B 0.9900
C44 H44A 0.9800
C44 H44B 0.9800
C44 H44C 0.9800

loop_
_geom_hbond_atom_site_label_D
_geom_hbond_atom_site_label_H
_geom_hbond_atom_site_label_A
_geom_hbond_distance_DH
_geom_hbond_distance_HA
_geom_hbond_distance_DA
_geom_hbond_angle_DHA
_geom_hbond_site_symmetry_A
O3 H3A O4 0.84 1.95 2.7826(17) 170.3 2
O6 H6 O1 0.84 1.93 2.7499(17) 165.2 2_545

loop_
_geom_torsion_atom_site_label_1
_geom_torsion_atom_site_label_2
_geom_torsion_atom_site_label_3
_geom_torsion_atom_site_label_4
_geom_torsion
C6 C1 C2 C3 -2.5(3)
C20 C1 C2 C3 170.43(18)
C1 C2 C3 C4 -3.0(3)
C2 C3 C4 C5 4.1(3)
C3 C4 C5 C6 0.2(3)
C4 C5 C6 C1 -5.8(3)
C4 C5 C6 N1 179.91(16)
C2 C1 C6 C5 6.7(3)
C20 C1 C6 C5 -165.99(17)
C2 C1 C6 N1 -178.83(16)
C20 C1 C6 N1 8.4(3)
C5 C6 N1 C7 -26.6(3)
C1 C6 N1 C7 159.05(17)
C5 C6 N1 C12 153.55(16)
C1 C6 N1 C12 -20.8(2)
C6 N1 C7 O1 160.95(16)
C12 N1 C7 O1 -19.2(2)
C6 N1 C7 O2 -21.9(2)
C12 N1 C7 O2 157.95(14)
O1 C7 O2 C8 -5.7(3)
N1 C7 O2 C8 177.21(14)
C7 O2 C8 C9 -60.5(2)
C7 O2 C8 C10 -177.37(15)
C7 O2 C8 C11 64.7(2)
C7 N1 C12 O3 105.64(17)
C6 N1 C12 O3 -74.50(19)
C7 N1 C12 C13 -132.15(16)
C6 N1 C12 C13 47.7(2)
O3 C12 C13 C20 59.61(19)
N1 C12 C13 C20 -63.13(19)
O3 C12 C13 C14 -68.8(2)
N1 C12 C13 C14 168.49(15)
C20 C13 C14 C15 124.23(19)
C12 C13 C14 C15 -109.77(19)
C20 C13 C14 C19 -55.1(2)
C12 C13 C14 C19 70.9(2)
C19 C14 C15 C16 -1.0(3)
C13 C14 C15 C16 179.63(18)
C14 C15 C16 C17 0.8(3)
C15 C16 C17 C18 -0.1(3)
C16 C17 C18 C19 -0.4(3)
C17 C18 C19 C14 0.1(3)
C15 C14 C19 C18 0.6(3)
C13 C14 C19 C18 179.87(18)
C14 C13 C20 C1 178.11(15)
C12 C13 C20 C1 51.0(2)
C14 C13 C20 C21 -53.9(2)
C12 C13 C20 C21 179.00(15)
C6 C1 C20 C13 -24.4(2)
C2 C1 C20 C13 162.99(17)
C6 C1 C20 C21 -151.59(18)
C2 C1 C20 C21 35.8(3)
C13 C20 C21 C22 -63.9(2)
C1 C20 C21 C22 62.1(2)
C28 C23 C24 C25 0.8(3)
C42 C23 C24 C25 -174.44(18)
C23 C24 C25 C26 2.9(3)
C24 C25 C26 C27 -2.4(3)
C25 C26 C27 C28 -1.7(3)
C26 C27 C28 C23 5.4(3)
C26 C27 C28 N2 179.34(16)
C24 C23 C28 C27 -4.8(3)
C42 C23 C28 C27 170.20(17)
C24 C23 C28 N2 -178.93(16)
C42 C23 C28 N2 -3.9(3)
C27 C28 N2 C29 19.0(3)
C23 C28 N2 C29 -167.01(17)
C27 C28 N2 C34 -156.70(16)
C23 C28 N2 C34 17.3(2)
C28 N2 C29 O4 -158.95(16)
C34 N2 C29 O4 16.9(2)
C28 N2 C29 O5 23.6(2)
C34 N2 C29 O5 -160.56(14)
O4 C29 O5 C30 4.8(3)
N2 C29 O5 C30 -177.81(14)
C29 O5 C30 C33 -63.2(2)
C29 O5 C30 C32 61.7(2)
C29 O5 C30 C31 179.08(15)
C29 N2 C34 O6 -100.93(17)
C28 N2 C34 O6 75.30(18)
C29 N2 C34 C35 137.17(15)
C28 N2 C34 C35 -46.6(2)
O6 C34 C35 C36 68.83(19)
N2 C34 C35 C36 -168.24(14)
O6 C34 C35 C42 -59.45(18)
N2 C34 C35 C42 63.48(18)
C42 C35 C36 C41 -120.35(18)
C34 C35 C36 C41 113.62(18)
C42 C35 C36 C37 58.9(2)
C34 C35 C36 C37 -67.2(2)
C41 C36 C37 C38 -0.9(3)
C35 C36 C37 C38 179.86(16)
C36 C37 C38 C39 1.1(3)
C37 C38 C39 C40 -0.7(3)
C38 C39 C40 C41 0.1(3)
C39 C40 C41 C36 0.1(3)
C37 C36 C41 C40 0.3(3)
C35 C36 C41 C40 179.55(17)
C36 C35 C42 C23 -177.27(15)
C34 C35 C42 C23 -50.03(19)
C36 C35 C42 C43 55.6(2)
C34 C35 C42 C43 -177.16(14)
C24 C23 C42 C35 -163.79(17)
C28 C23 C42 C35 21.2(2)
C24 C23 C42 C43 -37.6(2)
C28 C23 C42 C43 147.45(18)
C35 C42 C43 C44 64.5(2)
C23 C42 C43 C44 -60.8(2)
